data_4111353
loop_
_publ_author_name
'Jan J. Weigand'
'Susanne D. Riegel'
'Neil Burford'
'Andreas Decken'

_publ_contact_author_address
;Department of Chemistry
University of New Brunswick
Fredericton, NB
E3B 6E2
Canada
;
_publ_contact_author_email adecken@unb.ca
_publ_contact_author_fax '(506) 453-4981'
_publ_contact_author_name 'Andreas Decken'
_publ_contact_author_phone '(506) 453-4875'
_publ_section_title
;
 Prototypical Phosphorus Analogues of Ethane: General and Versatile
 Synthetic Approaches to Hexaalkylated P-P Diphosphonium Cations
;
_journal_name_full 'Journal of the American Chemical Society'
_journal_page_first 7969
_journal_page_last 7976
_journal_paper_doi 10.1021/ja071306+
_journal_volume 129
_journal_year 2007
_chemical_formula_moiety 'C6 H18 P2, 2(C F3 O3 S) '
_chemical_formula_sum 'C8 H18 F6 O6 P2 S2'
_chemical_formula_weight 450.28
_space_group_IT_number 166
_symmetry_cell_setting hexagonal
_symmetry_Int_Tables_number 166
_symmetry_space_group_name_Hall '-R 3 2"'
_symmetry_space_group_name_H-M 'R -3 m :H'
_atom_sites_solution_hydrogens difmap
_atom_sites_solution_primary direct
_atom_sites_solution_secondary difmap
_audit_creation_method SHELXL-97
_cell_angle_alpha 90.00
_cell_angle_beta 90.00
_cell_angle_gamma 120.00
_cell_formula_units_Z 3
_cell_length_a 9.228(3)
_cell_length_b 9.228(3)
_cell_length_c 17.826(5)
_cell_measurement_reflns_used 1759
_cell_measurement_temperature 213(2)
_cell_measurement_theta_max 27.932
_cell_measurement_theta_min 2.792
_cell_volume 1314.6(7)
_computing_cell_refinement 'Bruker SMART'
_computing_data_collection 'Bruker SMART'
_computing_data_reduction 'Bruker SAINT'
_computing_molecular_graphics 'Bruker SHELXTL'
_computing_publication_material 'Bruker SHELXTL'
_computing_structure_refinement 'SHELXL-97 (Sheldrick, 1997)'
_computing_structure_solution 'SHELXS-97 (Sheldrick, 1997)'
_diffrn_ambient_temperature 213(2)
_diffrn_measured_fraction_theta_full 0.998
_diffrn_measured_fraction_theta_max 0.998
_diffrn_measurement_device_type 'CCD area detector'
_diffrn_measurement_method 'phi and omega scans'
_diffrn_radiation_monochromator graphite
_diffrn_radiation_probe x-ray
_diffrn_radiation_type MoK\a
_diffrn_radiation_wavelength 0.71073
_diffrn_reflns_av_R_equivalents 0.0415
_diffrn_reflns_av_sigmaI/netI 0.0198
_diffrn_reflns_limit_h_max 11
_diffrn_reflns_limit_h_min -11
_diffrn_reflns_limit_k_max 11
_diffrn_reflns_limit_k_min -10
_diffrn_reflns_limit_l_max 23
_diffrn_reflns_limit_l_min -22
_diffrn_reflns_number 3007
_diffrn_reflns_theta_full 27.43
_diffrn_reflns_theta_max 27.43
_diffrn_reflns_theta_min 2.79
_diffrn_source 'fine-focus sealed tube'
_diffrn_source_type K760
_diffrn_standards_decay_% 0
_diffrn_standards_interval_count 0
_diffrn_standards_interval_time 0
_diffrn_standards_number 0
_exptl_absorpt_coefficient_mu 0.569
_exptl_absorpt_correction_T_max 0.9721
_exptl_absorpt_correction_T_min 0.8258
_exptl_absorpt_correction_type multi-scan
_exptl_absorpt_process_details 'SADABS (Sheldrick, 1997b)'
_exptl_crystal_colour Colourless
_exptl_crystal_density_diffrn 1.706
_exptl_crystal_description Plate
_exptl_crystal_F_000 690
_exptl_crystal_size_max 0.35
_exptl_crystal_size_mid 0.20
_exptl_crystal_size_min 0.05
_refine_diff_density_max 0.489
_refine_diff_density_min -0.922
_refine_diff_density_rms 0.225
_refine_ls_extinction_method none
_refine_ls_goodness_of_fit_ref 1.381
_refine_ls_hydrogen_treatment refall
_refine_ls_matrix_type full
_refine_ls_number_parameters 35
_refine_ls_number_reflns 399
_refine_ls_number_restraints 0
_refine_ls_restrained_S_all 1.381
_refine_ls_R_factor_all 0.0429
_refine_ls_R_factor_gt 0.0391
_refine_ls_shift/su_max 0.000
_refine_ls_shift/su_mean 0.000
_refine_ls_structure_factor_coef Fsqd
_refine_ls_weighting_details 'calc w=1/[\s^2^(Fo^2^)+(0.0535P)^2^+1.1404P] where P=(Fo^2^+2Fc^2^)/3'
_refine_ls_weighting_scheme calc
_refine_ls_wR_factor_gt 0.0999
_refine_ls_wR_factor_ref 0.1061
_reflns_number_gt 366
_reflns_number_total 399
_reflns_threshold_expression 'I > 2\s(I)'
_cod_data_source_file ja071306si20070411_031725.cif
_cod_data_source_block nb060750
_cod_original_sg_symbol_H-M 'R -3 m'
_cod_database_code 4111353

loop_
_symmetry_equiv_pos_as_xyz
'x, y, z'
'-y, x-y, z'
'-x+y, -x, z'
'y, x, -z'
'-x, -x+y, -z'
'x-y, -y, -z'
'x+2/3, y+1/3, z+1/3'
'-y+2/3, x-y+1/3, z+1/3'
'-x+y+2/3, -x+1/3, z+1/3'
'y+2/3, x+1/3, -z+1/3'
'-x+2/3, -x+y+1/3, -z+1/3'
'x-y+2/3, -y+1/3, -z+1/3'
'x+1/3, y+2/3, z+2/3'
'-y+1/3, x-y+2/3, z+2/3'
'-x+y+1/3, -x+2/3, z+2/3'
'y+1/3, x+2/3, -z+2/3'
'-x+1/3, -x+y+2/3, -z+2/3'
'x-y+1/3, -y+2/3, -z+2/3'
'-x, -y, -z'
'y, -x+y, -z'
'x-y, x, -z'
'-y, -x, z'
'x, x-y, z'
'-x+y, y, z'
'-x+2/3, -y+1/3, -z+1/3'
'y+2/3, -x+y+1/3, -z+1/3'
'x-y+2/3, x+1/3, -z+1/3'
'-y+2/3, -x+1/3, z+1/3'
'x+2/3, x-y+1/3, z+1/3'
'-x+y+2/3, y+1/3, z+1/3'
'-x+1/3, -y+2/3, -z+2/3'
'y+1/3, -x+y+2/3, -z+2/3'
'x-y+1/3, x+2/3, -z+2/3'
'-y+1/3, -x+2/3, z+2/3'
'x+1/3, x-y+2/3, z+2/3'
'-x+y+1/3, y+2/3, z+2/3'

loop_
_atom_site_label
_atom_site_type_symbol
_atom_site_fract_x
_atom_site_fract_y
_atom_site_fract_z
_atom_site_U_iso_or_equiv
_atom_site_adp_type
_atom_site_occupancy
_atom_site_symmetry_multiplicity
_atom_site_calc_flag
_atom_site_refinement_flags
P P 0.3333 0.6667 0.10501(5) 0.0219(3) Uani 1 6 d S
C1 C 0.5466(3) 0.77331(17) 0.07567(14) 0.0322(6) Uani 1 2 d S
S S 1.0000 1.0000 0.21025(5) 0.0298(4) Uani 1 6 d S
F F 1.1557(2) 1.07783(10) 0.08117(8) 0.0372(5) Uani 1 2 d S
O O 0.8247(3) 0.91237(13) 0.22899(11) 0.0446(6) Uani 1 2 d S
C2 C 1.0000 1.0000 0.1081(2) 0.0270(9) Uani 1 6 d S
H1A H 0.552(5) 0.776(3) 0.018(2) 0.066(12) Uiso 1 2 d S
H1B H 0.605(3) 0.888(3) 0.0946(13) 0.049(6) Uiso 1 1 d .

loop_
_atom_site_aniso_label
_atom_site_aniso_U_11
_atom_site_aniso_U_22
_atom_site_aniso_U_33
_atom_site_aniso_U_23
_atom_site_aniso_U_13
_atom_site_aniso_U_12
P 0.0219(4) 0.0219(4) 0.0219(6) 0.000 0.000 0.0110(2)
C1 0.0243(12) 0.0385(11) 0.0291(12) 0.0012(5) 0.0024(9) 0.0121(6)
S 0.0328(5) 0.0328(5) 0.0239(6) 0.000 0.000 0.0164(2)
F 0.0309(9) 0.0395(7) 0.0384(8) 0.0051(3) 0.0102(6) 0.0155(4)
O 0.0365(11) 0.0533(11) 0.0383(11) 0.0059(4) 0.0119(8) 0.0183(6)
C2 0.0264(14) 0.0264(14) 0.028(2) 0.000 0.000 0.0132(7)

loop_
_atom_type_symbol
_atom_type_description
_atom_type_scat_dispersion_real
_atom_type_scat_dispersion_imag
_atom_type_scat_source
C C 0.0033 0.0016 'International Tables Vol C Tables 4.2.6.8 and 6.1.1.4'
H H 0.0000 0.0000 'International Tables Vol C Tables 4.2.6.8 and 6.1.1.4'
F F 0.0171 0.0103 'International Tables Vol C Tables 4.2.6.8 and 6.1.1.4'
O O 0.0106 0.0060 'International Tables Vol C Tables 4.2.6.8 and 6.1.1.4'
P P 0.1023 0.0942 'International Tables Vol C Tables 4.2.6.8 and 6.1.1.4'
S S 0.1246 0.1234 'International Tables Vol C Tables 4.2.6.8 and 6.1.1.4'

loop_
_geom_angle_atom_site_label_1
_geom_angle_atom_site_label_2
_geom_angle_atom_site_label_3
_geom_angle
_geom_angle_site_symmetry_1
_geom_angle_site_symmetry_3
C1 P C1 111.77(8) 2_665 .
C1 P P 107.06(9) . 25_565
P C1 H1A 110(2) . .
P C1 H1B 110.7(13) . .
H1A C1 H1B 109.0(18) . .
O S O 114.79(6) . 2_765
O S C2 103.42(9) . .
F C2 F 107.79(18) . 2_765
F C2 S 111.10(17) . .

loop_
_geom_bond_atom_site_label_1
_geom_bond_atom_site_label_2
_geom_bond_distance
_geom_bond_site_symmetry_2
P C1 1.783(3) .
P P 2.198(2) 25_565
C1 H1A 1.03(3) .
C1 H1B 0.97(2) .
S O 1.440(2) .
S C2 1.821(4) .
F C2 1.333(2) .
